data_4323353
loop_
_publ_author_name
'Changtao Qian'
'Jianhua Guo'
'Jie Sun'
'Jian Chen'
'Peiju Zheng'

_publ_contact_author
;
    Changtao Qian
 354 Fenglin Ru, Sahnghai, China; zip code  200032
;
_publ_contact_author_email ' sunjie@pub.sioc.ac.cn '
_publ_contact_author_fax ' 64166128'
_publ_contact_author_phone ' 86 - 21 - 64163300 - 3301 '
_publ_section_title
;
 Heterobimetallic Complexes with Phenylcyclopentadienyl Ligand: Syntheses
 and Structures of
 Tricarbonylchromium-\h6,\h5-Phenylcyclopentadienyl-Transition Metal
 Complexes1
;
_journal_name_full 'Inorganic Chemistry'
_journal_page_first 1286
_journal_page_last 1295
_journal_paper_doi 10.1021/ic951630i
_journal_volume 36
_journal_year 1997
_chemical_formula_sum 'C21 H11 Cr Mo O6'
_space_group_IT_number 2
_symmetry_cell_setting triclinic
_symmetry_Int_Tables_number 2
_symmetry_space_group_name_Hall '-P 1'
_symmetry_space_group_name_H-M 'P -1'
_audit_creation_date 'Tue May 14 13:05:05 1996'
_audit_creation_method 'from TEXRAY.INF file'
_cell_angle_alpha 100.03(3)
_cell_angle_beta 104.19(2)
_cell_angle_gamma 71.99(3)
_cell_formula_units_Z 2.00
_cell_length_a 11.660(4)
_cell_length_b 12.578(5)
_cell_length_c 6.987(2)
_cell_measurement_reflns_used 25
_cell_measurement_temperature 20.0
_cell_measurement_theta_max 26.54
_cell_measurement_theta_min 23.47
_cell_volume 939.4(6)
_computing_cell_refinement 'MSC/AFC Diffractometer Control'
_computing_data_collection 'MSC/AFC Diffractometer Control'
_computing_data_reduction 'teXsan: PROCESS (MSC)'
_computing_publication_material 'teXsan: FINISH (MSC)'
_computing_structure_refinement 'teXsan: LS (MSC)'
_diffrn_ambient_temperature 20.0
_diffrn_measurement_device AFC7R
_diffrn_measurement_method 'omega/2-theta scans'
_diffrn_orient_matrix_UB_11 -0.08515
_diffrn_orient_matrix_UB_12 -0.00866
_diffrn_orient_matrix_UB_13 -0.04712
_diffrn_orient_matrix_UB_21 0.03411
_diffrn_orient_matrix_UB_22 -0.08338
_diffrn_orient_matrix_UB_23 -0.00005
_diffrn_orient_matrix_UB_31 -0.00863
_diffrn_orient_matrix_UB_32 0.00652
_diffrn_orient_matrix_UB_33 0.14081
_diffrn_radiation_monochromator graphite
_diffrn_radiation_source 'X-ray tube'
_diffrn_radiation_type MoKalpha
_diffrn_radiation_wavelength 0.7107
_diffrn_reflns_av_R_equivalents 3.42
_diffrn_reflns_limit_h_max 12
_diffrn_reflns_limit_h_min 0
_diffrn_reflns_limit_k_max 14
_diffrn_reflns_limit_k_min -14
_diffrn_reflns_limit_l_max 8
_diffrn_reflns_limit_l_min -8
_diffrn_reflns_number 3352
_diffrn_reflns_theta_max 24.9961
_diffrn_standards_decay_% -0.14
_diffrn_standards_interval_count 150
_diffrn_standards_number 3
_exptl_absorpt_coefficient_mu_cm 12.870
_exptl_absorpt_correction_T_max 1.000
_exptl_absorpt_correction_T_min 0.960
_exptl_absorpt_correction_type psi-scan
_exptl_crystal_colour colorless
_exptl_crystal_density_diffrn 1.648
_exptl_crystal_description prismatic
_exptl_crystal_F_000 468.00
_exptl_crystal_size_max 0.300
_exptl_crystal_size_min 0.200
_refine_diff_density_max -0.79220
_refine_diff_density_min 0.53860
_refine_ls_extinction_coef 10.62325
_refine_ls_extinction_method Zachariasen_type_2_Gaussian_isotropic
_refine_ls_goodness_of_fit_obs 2.370
_refine_ls_matrix_type full
_refine_ls_number_parameters 307
_refine_ls_number_reflns 2492
_refine_ls_number_restraints 0
_refine_ls_R_factor_obs 0.0480
_refine_ls_shift/esd_max 0.0680
_refine_ls_structure_factor_coef F
_refine_ls_weighting_scheme sigma
_refine_ls_wR_factor_obs 0.0650
_cod_data_source_file ic951630i_2.cif
_cod_data_source_block master_file_afc7*.xtl
_cod_original_cell_volume 939.3(6)
_cod_original_sg_symbol_H-M 'P -1 '
_cod_original_formula_sum 'C21 H11 O6 Cr Mo'
_cod_database_code 4323353

loop_
_symmetry_equiv_pos_as_xyz
'   +x,   +y,   +z'
'   -x,   -y,   -z'

loop_
_atom_site_aniso_label
_atom_site_aniso_U_11
_atom_site_aniso_U_22
_atom_site_aniso_U_33
_atom_site_aniso_U_12
_atom_site_aniso_U_13
_atom_site_aniso_U_23
Mn 0.0242(4) 0.0382(4) 0.0393(4) -0.0115(3) 0.0041(3) 0.0138(3)
Cr 0.0239(4) 0.0511(5) 0.0351(4) -0.0079(3) 0.0046(3) 0.0106(3)
O1 0.081(3) 0.088(3) 0.052(2) -0.048(3) 0.019(2) 0.000(2)
O2 0.100(4) 0.057(2) 0.083(3) -0.025(2) 0.025(3) 0.031(2)
O3 0.034(2) 0.140(4) 0.081(3) -0.005(3) 0.018(2) 0.032(3)
O4 0.091(4) 0.231(8) 0.121(5) -0.094(5) 0.076(4) -0.047(5)
O5 0.068(3) 0.055(3) 0.091(3) 0.010(2) -0.013(2) 0.012(2)
O6 0.090(3) 0.085(3) 0.036(2) -0.037(3) -0.005(2) 0.010(2)
C1 0.029(3) 0.097(5) 0.046(3) -0.012(3) -0.005(2) 0.033(3)
C2 0.035(3) 0.083(4) 0.055(3) 0.005(3) 0.009(3) 0.036(3)
C3 0.049(3) 0.049(3) 0.059(3) 0.005(3) 0.021(3) 0.026(3)
C4 0.038(3) 0.041(3) 0.046(3) -0.005(2) 0.014(2) 0.016(2)
C5 0.025(2) 0.043(2) 0.036(2) -0.006(2) 0.008(2) 0.016(2)
C6 0.027(2) 0.040(2) 0.033(2) -0.008(2) 0.008(2) 0.013(2)
C7 0.034(3) 0.038(3) 0.045(3) -0.011(2) 0.012(2) 0.007(2)
C8 0.044(3) 0.056(3) 0.044(3) -0.027(3) 0.002(2) 0.004(2)
C9 0.029(2) 0.058(3) 0.030(2) -0.013(2) 0.001(2) 0.012(2)
C10 0.025(2) 0.037(2) 0.037(2) -0.005(2) 0.009(2) 0.011(2)
C11 0.030(3) 0.044(3) 0.047(3) -0.010(2) 0.006(2) 0.018(2)
C12 0.036(3) 0.053(3) 0.061(3) -0.019(2) 0.013(2) 0.011(3)
C13 0.027(3) 0.072(3) 0.035(2) -0.016(2) 0.000(2) 0.003(2)
C14 0.036(3) 0.051(3) 0.031(2) -0.002(2) 0.001(2) 0.011(2)
C15 0.032(3) 0.045(3) 0.035(2) -0.009(2) 0.005(2) 0.016(2)
C16 0.047(3) 0.045(3) 0.051(3) -0.017(2) 0.011(2) 0.011(2)
C17 0.032(3) 0.082(4) 0.057(3) -0.010(3) 0.006(2) 0.034(3)
C18 0.042(3) 0.047(3) 0.044(3) -0.022(2) 0.012(2) 0.007(2)
C19 0.058(4) 0.116(6) 0.076(4) -0.043(4) 0.031(4) -0.013(4)
C20 0.032(3) 0.063(3) 0.046(3) -0.001(2) -0.003(2) 0.002(2)
C21 0.047(3) 0.056(3) 0.037(3) -0.009(2) 0.006(2) 0.018(2)

loop_
_atom_site_label
_atom_site_fract_x
_atom_site_fract_y
_atom_site_fract_z
_atom_site_U_iso_or_equiv
_atom_site_thermal_displace_type
_atom_site_calc_flag
_atom_site_calc_attached_atom
Mn 0.16722(6) -0.26140(5) 0.13261(10) 0.0324 Uij ? ?
Cr -0.28837(6) -0.16457(6) 0.2420(1) 0.0367 Uij ? ?
O1 0.0636(4) -0.3770(4) -0.2393(6) 0.0678 Uij ? ?
O2 0.1352(4) -0.0697(3) -0.0812(7) 0.0750 Uij ? ?
O3 0.4236(4) -0.3583(5) 0.0823(7) 0.0856 Uij ? ?
O4 -0.5009(5) -0.1557(7) 0.4195(9) 0.1341 Uij ? ?
O5 -0.3965(4) 0.0792(4) 0.1829(7) 0.0819 Uij ? ?
O6 -0.1499(4) -0.0921(4) 0.6383(5) 0.0703 Uij ? ?
C1 0.3327(5) -0.3758(6) 0.5379(9) 0.0574 Uij ? ?
C2 0.3432(5) -0.4860(6) 0.5265(9) 0.0590 Uij ? ?
C3 0.2479(5) -0.5322(5) 0.4172(8) 0.0526 Uij ? ?
C4 0.1389(5) -0.4662(4) 0.3231(7) 0.0401 Uij ? ?
C5 0.1217(4) -0.3484(4) 0.3390(6) 0.0335 Uij ? ?
C6 0.0179(4) -0.2555(4) 0.2684(6) 0.0321 Uij ? ?
C7 0.0564(4) -0.1560(4) 0.3323(7) 0.0378 Uij ? ?
C8 0.1815(5) -0.1848(5) 0.4325(8) 0.0464 Uij ? ?
C9 0.2196(4) -0.3027(4) 0.4445(6) 0.0391 Uij ? ?
C10 -0.1068(4) -0.2625(4) 0.1639(6) 0.0328 Uij ? ?
C11 -0.1606(4) -0.3360(4) 0.2211(7) 0.0388 Uij ? ?
C12 -0.2787(5) -0.3418(5) 0.1258(8) 0.0468 Uij ? ?
C13 -0.3475(5) -0.2731(5) -0.0256(7) 0.0458 Uij ? ?
C14 -0.2970(4) -0.1988(4) -0.0792(7) 0.0422 Uij ? ?
C15 -0.1769(4) -0.1936(4) 0.0134(6) 0.0363 Uij ? ?
C16 0.1492(5) -0.1447(4) 0.0030(8) 0.0457 Uij ? ?
C17 0.3246(5) -0.3202(5) 0.1005(8) 0.0553 Uij ? ?
C18 0.1073(4) -0.3343(4) -0.0935(7) 0.0412 Uij ? ?
C19 -0.4192(6) -0.1583(7) 0.353(1) 0.0790 Uij ? ?
C20 -0.3561(5) -0.0153(5) 0.2060(8) 0.0521 Uij ? ?
C21 -0.2044(5) -0.1204(4) 0.4901(7) 0.0465 Uij ? ?
H1 0.380(7) -0.338(7) 0.61(1) 0.10(2) Uij ? ?
H2 0.420(6) -0.527(5) 0.599(8) 0.06(2) Uij ? ?
H3 0.260(5) -0.612(5) 0.383(8) 0.06(2) Uij ? ?
H4 0.073(5) -0.495(4) 0.242(7) 0.04(1) Uij ? ?
H5 -0.115(5) -0.384(5) 0.311(8) 0.05(1) Uij ? ?
H6 -0.313(4) -0.386(4) 0.157(6) 0.02(1) Uij ? ?
H7 -0.424(5) -0.284(4) -0.096(7) 0.03(1) Uij ? ?
H8 -0.339(5) -0.149(5) -0.152(8) 0.06(2) Uij ? ?
H9 -0.153(4) -0.136(4) -0.012(7) 0.04(1) Uij ? ?
H10 0.010(5) -0.086(5) 0.317(8) 0.05(1) Uij ? ?
H11 0.227(4) -0.139(4) 0.492(7) 0.03(1) Uij ? ?

loop_
_atom_type_symbol
_atom_type_oxidation_number
_atom_type_number_in_cell
_atom_type_scat_dispersion_real
_atom_type_scat_dispersion_imag
_atom_type_scat_source
C 0 42 0.003 0.002 'International Tables'
H 0 22 0.000 0.000 'International Tables'
O 0 12 0.011 0.006 'International Tables'
Cr 0 2 0.321 0.624 'International Tables'
Mn 0 2 0.337 0.728 'International Tables'

loop_
_geom_angle_atom_site_label_1
_geom_angle_atom_site_label_2
_geom_angle_atom_site_label_3
_geom_angle
_geom_angle_site_symmetry_1
_geom_angle_site_symmetry_2
_geom_angle_site_symmetry_3
_geom_angle_publ_flag
C(5) Mn C(6) 38.9(2) ? ? ? yes
C(5) Mn C(7) 64.3(2) ? ? ? yes
C(5) Mn C(8) 64.4(2) ? ? ? yes
C(5) Mn C(9) 37.5(2) ? ? ? yes
C(5) Mn C(16) 154.6(2) ? ? ? yes
C(5) Mn C(17) 112.5(2) ? ? ? yes
C(5) Mn C(18) 98.0(2) ? ? ? yes
C(6) Mn C(7) 38.7(2) ? ? ? yes
C(6) Mn C(8) 65.3(2) ? ? ? yes
C(6) Mn C(9) 63.9(2) ? ? ? yes
C(6) Mn C(16) 117.0(2) ? ? ? yes
C(6) Mn C(17) 151.4(2) ? ? ? yes
C(6) Mn C(18) 93.1(2) ? ? ? yes
C(7) Mn C(8) 38.8(2) ? ? ? yes
C(7) Mn C(9) 63.4(2) ? ? ? yes
C(7) Mn C(16) 91.2(2) ? ? ? yes
C(7) Mn C(17) 143.1(2) ? ? ? yes
C(7) Mn C(18) 123.7(2) ? ? ? yes
C(8) Mn C(9) 38.0(2) ? ? ? yes
C(8) Mn C(16) 101.2(2) ? ? ? yes
C(8) Mn C(17) 104.9(2) ? ? ? yes
C(8) Mn C(18) 158.4(2) ? ? ? yes
C(9) Mn C(16) 137.8(2) ? ? ? yes
C(9) Mn C(17) 91.5(2) ? ? ? yes
C(9) Mn C(18) 131.8(2) ? ? ? yes
C(16) Mn C(17) 90.9(2) ? ? ? yes
C(16) Mn C(18) 90.1(2) ? ? ? yes
C(17) Mn C(18) 93.2(3) ? ? ? yes
C(10) Cr C(11) 37.2(2) ? ? ? yes
C(10) Cr C(12) 66.5(2) ? ? ? yes
C(10) Cr C(13) 78.9(2) ? ? ? yes
C(10) Cr C(14) 66.9(2) ? ? ? yes
C(10) Cr C(15) 36.9(2) ? ? ? yes
C(10) Cr C(19) 149.0(3) ? ? ? yes
C(10) Cr C(20) 121.8(2) ? ? ? yes
C(10) Cr C(21) 88.8(2) ? ? ? yes
C(11) Cr C(12) 36.7(2) ? ? ? yes
C(11) Cr C(13) 66.6(2) ? ? ? yes
C(11) Cr C(14) 78.9(2) ? ? ? yes
C(11) Cr C(15) 66.6(2) ? ? ? yes
C(11) Cr C(19) 112.2(3) ? ? ? yes
C(11) Cr C(20) 158.6(2) ? ? ? yes
C(11) Cr C(21) 94.5(2) ? ? ? yes
C(12) Cr C(13) 37.1(2) ? ? ? yes
C(12) Cr C(14) 66.5(2) ? ? ? yes
C(12) Cr C(15) 78.5(2) ? ? ? yes
C(12) Cr C(19) 89.1(3) ? ? ? yes
C(12) Cr C(20) 148.0(2) ? ? ? yes
C(12) Cr C(21) 123.9(2) ? ? ? yes
C(13) Cr C(14) 36.7(2) ? ? ? yes
C(13) Cr C(15) 66.6(2) ? ? ? yes
C(13) Cr C(19) 93.4(3) ? ? ? yes
C(13) Cr C(20) 111.2(2) ? ? ? yes
C(13) Cr C(21) 160.6(2) ? ? ? yes
C(14) Cr C(15) 37.3(2) ? ? ? yes
C(14) Cr C(19) 122.1(3) ? ? ? yes
C(14) Cr C(20) 87.8(2) ? ? ? yes
C(14) Cr C(21) 147.9(2) ? ? ? yes
C(15) Cr C(19) 159.1(3) ? ? ? yes
C(15) Cr C(20) 92.7(2) ? ? ? yes
C(15) Cr C(21) 111.3(2) ? ? ? yes
C(19) Cr C(20) 89.0(3) ? ? ? yes
C(19) Cr C(21) 89.6(3) ? ? ? yes
C(20) Cr C(21) 88.0(2) ? ? ? yes
C(2) C(1) C(9) 119.1(6) ? ? ? yes
C(1) C(2) C(3) 121.7(5) ? ? ? yes
C(2) C(3) C(4) 121.4(5) ? ? ? yes
C(3) C(4) C(5) 118.7(5) ? ? ? yes
Mn C(5) C(4) 125.1(3) ? ? ? yes
Mn C(5) C(6) 68.8(2) ? ? ? yes
Mn C(5) C(9) 72.0(2) ? ? ? yes
C(4) C(5) C(6) 132.9(4) ? ? ? yes
C(4) C(5) C(9) 119.6(4) ? ? ? yes
C(6) C(5) C(9) 107.5(4) ? ? ? yes
Mn C(6) C(5) 72.2(2) ? ? ? yes
Mn C(6) C(7) 69.8(2) ? ? ? yes
Mn C(6) C(10) 126.5(3) ? ? ? yes
C(5) C(6) C(7) 106.8(4) ? ? ? yes
C(5) C(6) C(10) 126.4(4) ? ? ? yes
C(7) C(6) C(10) 126.7(4) ? ? ? yes
Mn C(7) C(6) 71.4(3) ? ? ? yes
Mn C(7) C(8) 70.8(3) ? ? ? yes
C(6) C(7) C(8) 109.3(4) ? ? ? yes
Mn C(8) C(7) 70.5(3) ? ? ? yes
Mn C(8) C(9) 74.2(3) ? ? ? yes
C(7) C(8) C(9) 107.5(4) ? ? ? yes
Mn C(9) C(1) 127.3(4) ? ? ? yes
Mn C(9) C(5) 70.4(2) ? ? ? yes
Mn C(9) C(8) 67.8(3) ? ? ? yes
C(1) C(9) C(5) 119.4(5) ? ? ? yes
C(1) C(9) C(8) 131.9(5) ? ? ? yes
C(5) C(9) C(8) 108.8(4) ? ? ? yes
Cr C(10) C(6) 128.3(3) ? ? ? yes
Cr C(10) C(11) 70.4(3) ? ? ? yes
Cr C(10) C(15) 70.5(2) ? ? ? yes
C(6) C(10) C(11) 120.1(4) ? ? ? yes
C(6) C(10) C(15) 121.4(4) ? ? ? yes
C(11) C(10) C(15) 118.5(4) ? ? ? yes
Cr C(11) C(10) 72.4(3) ? ? ? yes
Cr C(11) C(12) 71.7(3) ? ? ? yes
C(10) C(11) C(12) 120.5(4) ? ? ? yes
Cr C(12) C(11) 71.7(3) ? ? ? yes
Cr C(12) C(13) 71.4(3) ? ? ? yes
C(11) C(12) C(13) 120.5(5) ? ? ? yes
Cr C(13) C(12) 71.5(3) ? ? ? yes
Cr C(13) C(14) 70.9(3) ? ? ? yes
C(12) C(13) C(14) 119.5(5) ? ? ? yes
Cr C(14) C(13) 72.4(3) ? ? ? yes
Cr C(14) C(15) 72.1(3) ? ? ? yes
C(13) C(14) C(15) 120.6(4) ? ? ? yes
Cr C(15) C(10) 72.6(2) ? ? ? yes
Cr C(15) C(14) 70.6(3) ? ? ? yes
C(10) C(15) C(14) 120.4(4) ? ? ? yes
Mn C(16) O(2) 178.7(5) ? ? ? yes
Mn C(17) O(3) 178.9(5) ? ? ? yes
Mn C(18) O(1) 176.7(5) ? ? ? yes
Cr C(19) O(4) 178.8(6) ? ? ? yes
Cr C(20) O(5) 178.5(5) ? ? ? yes
Cr C(21) O(6) 177.2(5) ? ? ? yes

loop_
_geom_bond_atom_site_label_1
_geom_bond_atom_site_label_2
_geom_bond_distance
_geom_bond_site_symmetry_1
_geom_bond_site_symmetry_2
_geom_bond_publ_flag
Mn C(5) 2.201(4) ? ? yes
Mn C(6) 2.155(4) ? ? yes
Mn C(7) 2.134(5) ? ? yes
Mn C(8) 2.138(5) ? ? yes
Mn C(9) 2.222(4) ? ? yes
Mn C(16) 1.788(5) ? ? yes
Mn C(17) 1.808(6) ? ? yes
Mn C(18) 1.782(5) ? ? yes
Cr C(10) 2.240(4) ? ? yes
Cr C(11) 2.213(5) ? ? yes
Cr C(12) 2.213(6) ? ? yes
Cr C(13) 2.213(5) ? ? yes
Cr C(14) 2.194(5) ? ? yes
Cr C(15) 2.213(4) ? ? yes
Cr C(19) 1.850(6) ? ? yes
Cr C(20) 1.834(6) ? ? yes
Cr C(21) 1.855(5) ? ? yes
O(1) C(18) 1.144(6) ? ? yes
O(2) C(16) 1.146(6) ? ? yes
O(3) C(17) 1.135(6) ? ? yes
O(4) C(19) 1.146(8) ? ? yes
O(5) C(20) 1.159(7) ? ? yes
O(6) C(21) 1.137(6) ? ? yes
C(1) C(2) 1.344(9) ? ? yes
C(1) C(9) 1.431(7) ? ? yes
C(2) C(3) 1.408(9) ? ? yes
C(3) C(4) 1.366(7) ? ? yes
C(4) C(5) 1.421(7) ? ? yes
C(5) C(6) 1.452(6) ? ? yes
C(5) C(9) 1.422(6) ? ? yes
C(6) C(7) 1.423(7) ? ? yes
C(6) C(10) 1.479(6) ? ? yes
C(7) C(8) 1.417(7) ? ? yes
C(8) C(9) 1.421(7) ? ? yes
C(10) C(11) 1.421(6) ? ? yes
C(10) C(15) 1.408(6) ? ? yes
C(11) C(12) 1.392(7) ? ? yes
C(12) C(13) 1.408(7) ? ? yes
C(13) C(14) 1.389(8) ? ? yes
C(14) C(15) 1.408(7) ? ? yes
